data_7000813
loop_
_publ_author_name
'Yuge, Hidetaka'
'Asahi, Shin-ichiro'
'Miyamoto, T. Ken'

_publ_section_title
;
 A new route for substitution of the bridging acetate on the
 oxo-centered triruthenium acetate cluster
;
_journal_issue 13
_journal_name_full 'Dalton Transactions'
_journal_page_first 2287
_journal_page_last 2289
_journal_paper_doi 10.1039/b901050p
_journal_year 2009
_chemical_formula_moiety 'C29 H41 N3 O13 Ru3'
_chemical_formula_sum 'C29 H41 N3 O13 Ru3'
_chemical_formula_weight 942.86
_space_group_IT_number 14
_symmetry_cell_setting monoclinic
_symmetry_space_group_name_Hall '-P 2yn'
_symmetry_space_group_name_H-M 'P 1 21/n 1'
_atom_sites_solution_hydrogens geom
_atom_sites_solution_primary direct
_atom_sites_solution_secondary difmap
_audit_creation_method SHELXL-97
_cell_angle_alpha 90.00
_cell_angle_beta 97.1515(15)
_cell_angle_gamma 90.00
_cell_formula_units_Z 4
_cell_length_a 11.7307(14)
_cell_length_b 19.016(2)
_cell_length_c 16.0314(19)
_cell_measurement_reflns_used 5887
_cell_measurement_temperature 120(2)
_cell_measurement_theta_max 27.78
_cell_measurement_theta_min 3.34
_cell_volume 3548.3(7)
_computing_cell_refinement 'Bruker SMART (Bruker, 2003)'
_computing_data_collection 'Bruker SMART (Bruker, 2003)'
_computing_data_reduction 'Bruker SAINT (Bruker, 2003)'
_computing_molecular_graphics 'ORTEP-3 for Windows (Farrugia, 1997)'
_computing_publication_material 'SHELX-97 (Sheldrick, 1997)'
_computing_structure_refinement 'SHELX-97 (Sheldrick, 1997)'
_computing_structure_solution 'SHELX-97 (Sheldrick, 1997)'
_diffrn_ambient_temperature 120(1)
_diffrn_measured_fraction_theta_full 0.954
_diffrn_measured_fraction_theta_max 0.954
_diffrn_measurement_device_type 'CCD area detector'
_diffrn_measurement_method 'phi and omega scans'
_diffrn_radiation_monochromator graphite
_diffrn_radiation_source 'fine-focus sealed tube'
_diffrn_radiation_type MoK\a
_diffrn_radiation_wavelength 0.71073
_diffrn_reflns_av_R_equivalents 0.0414
_diffrn_reflns_av_sigmaI/netI 0.0591
_diffrn_reflns_limit_h_max 15
_diffrn_reflns_limit_h_min -15
_diffrn_reflns_limit_k_max 24
_diffrn_reflns_limit_k_min -10
_diffrn_reflns_limit_l_max 20
_diffrn_reflns_limit_l_min -21
_diffrn_reflns_number 19539
_diffrn_reflns_theta_full 27.89
_diffrn_reflns_theta_max 27.89
_diffrn_reflns_theta_min 3.34
_exptl_absorpt_coefficient_mu 1.326
_exptl_absorpt_correction_T_max 0.864
_exptl_absorpt_correction_T_min 0.751
_exptl_absorpt_correction_type numerical
_exptl_absorpt_process_details 'face-indexed (SADABS; Bruker, 2003)'
_exptl_crystal_colour Blue
_exptl_crystal_density_diffrn 1.765
_exptl_crystal_density_method 'not measured'
_exptl_crystal_description Prism
_exptl_crystal_F_000 1888
_exptl_crystal_size_max 0.26
_exptl_crystal_size_mid 0.18
_exptl_crystal_size_min 0.11
_refine_diff_density_max 1.174
_refine_diff_density_min -0.572
_refine_diff_density_rms 0.129
_refine_ls_extinction_method none
_refine_ls_goodness_of_fit_ref 1.014
_refine_ls_hydrogen_treatment constr
_refine_ls_matrix_type full
_refine_ls_number_parameters 446
_refine_ls_number_reflns 8079
_refine_ls_number_restraints 3
_refine_ls_restrained_S_all 1.017
_refine_ls_R_factor_all 0.0601
_refine_ls_R_factor_gt 0.0393
_refine_ls_shift/su_max 0.001
_refine_ls_shift/su_mean 0.000
_refine_ls_structure_factor_coef Fsqd
_refine_ls_weighting_details 'calc w=1/[\s^2^(Fo^2^)+(0.0468P)^2^+2.2900P] where P=(Fo^2^+2Fc^2^)/3'
_refine_ls_weighting_scheme calc
_refine_ls_wR_factor_gt 0.0915
_refine_ls_wR_factor_ref 0.1011
_reflns_number_gt 6137
_reflns_number_total 8079
_reflns_threshold_expression >2sigma(I)
_cod_data_source_file b901050p.txt
_cod_data_source_block Compound_1
_cod_original_sg_symbol_H-M 'P 21/n'
_cod_database_code 7000813

loop_
_symmetry_equiv_pos_as_xyz
'x, y, z'
'-x+1/2, y+1/2, -z+1/2'
'-x, -y, -z'
'x-1/2, -y-1/2, z-1/2'

loop_
_atom_site_label
_atom_site_type_symbol
_atom_site_fract_x
_atom_site_fract_y
_atom_site_fract_z
_atom_site_U_iso_or_equiv
_atom_site_adp_type
_atom_site_occupancy
_atom_site_symmetry_multiplicity
_atom_site_calc_flag
_atom_site_refinement_flags
_atom_site_disorder_assembly
_atom_site_disorder_group
Ru1 Ru 0.16160(3) 0.665856(18) 0.29631(2) 0.01978(9) Uani 1 1 d . . .
Ru2 Ru 0.24251(3) 0.528109(18) 0.18276(2) 0.02043(9) Uani 1 1 d . . .
Ru3 Ru 0.42917(3) 0.595286(17) 0.33024(2) 0.01958(9) Uani 1 1 d . . .
O1 O 0.1036(2) 0.68207(16) 0.16925(18) 0.0259(7) Uani 1 1 d . . .
O2 O 0.1963(3) 0.60452(16) 0.09453(18) 0.0284(7) Uani 1 1 d . . .
O3 O 0.0452(2) 0.58516(16) 0.31253(19) 0.0263(7) Uani 1 1 d . . .
O4 O 0.0761(2) 0.51182(16) 0.20731(19) 0.0279(7) Uani 1 1 d . . .
O5 O 0.3990(3) 0.52841(16) 0.1365(2) 0.0300(7) Uani 1 1 d . . .
O6 O 0.5065(3) 0.60229(17) 0.22330(19) 0.0304(7) Uani 1 1 d . . .
O7 O 0.2875(3) 0.44516(15) 0.26202(19) 0.0270(7) Uani 1 1 d . . .
O8 O 0.4482(2) 0.48703(15) 0.33750(19) 0.0270(7) Uani 1 1 d . . .
O9 O 0.4449(3) 0.70338(16) 0.3344(2) 0.0307(7) Uani 1 1 d . . .
O10 O 0.2732(2) 0.74748(15) 0.27820(18) 0.0260(7) Uani 1 1 d . . .
O11 O 0.3722(2) 0.59122(16) 0.44579(18) 0.0249(6) Uani 1 1 d . . .
O12 O 0.2107(2) 0.65734(16) 0.42634(18) 0.0265(7) Uani 1 1 d . . .
O13 O 0.2799(2) 0.59469(14) 0.26950(17) 0.0195(6) Uani 1 1 d . . .
N1 N -0.0245(3) 0.7725(2) 0.3352(2) 0.0321(9) Uani 1 1 d . A .
N2 N 0.2031(3) 0.45109(19) 0.0849(2) 0.0249(8) Uani 1 1 d . . .
N3 N 0.6001(3) 0.59647(18) 0.3939(2) 0.0237(8) Uani 1 1 d . . .
C1 C 0.1361(4) 0.6594(2) 0.1032(3) 0.0241(9) Uani 1 1 d . . .
C2 C 0.1024(4) 0.7014(3) 0.0244(3) 0.0361(11) Uani 1 1 d . . .
H1 H 0.0638 0.7447 0.0384 0.054 Uiso 1 1 calc R . .
H2 H 0.0502 0.6735 -0.0151 0.054 Uiso 1 1 calc R . .
H3 H 0.1714 0.7132 -0.0015 0.054 Uiso 1 1 calc R . .
C3 C 0.0222(4) 0.5332(2) 0.2660(3) 0.0251(9) Uani 1 1 d . . .
C4 C -0.0844(4) 0.4912(3) 0.2783(3) 0.0354(11) Uani 1 1 d . . .
H4 H -0.1246 0.5140 0.3211 0.053 Uiso 1 1 calc R . .
H5 H -0.0620 0.4435 0.2968 0.053 Uiso 1 1 calc R . .
H6 H -0.1354 0.4889 0.2251 0.053 Uiso 1 1 calc R . .
C5 C 0.4854(4) 0.5663(2) 0.1567(3) 0.0266(9) Uani 1 1 d . . .
C6 C 0.5754(4) 0.5700(3) 0.0980(3) 0.0397(12) Uani 1 1 d . . .
H7 H 0.5488 0.5443 0.0462 0.060 Uiso 1 1 calc R . .
H8 H 0.6467 0.5488 0.1250 0.060 Uiso 1 1 calc R . .
H9 H 0.5894 0.6192 0.0845 0.060 Uiso 1 1 calc R . .
C7 C 0.3788(4) 0.4384(2) 0.3122(3) 0.0240(9) Uani 1 1 d . . .
C8 C 0.4064(4) 0.3650(2) 0.3441(3) 0.0357(11) Uani 1 1 d . . .
H10 H 0.4762 0.3660 0.3846 0.054 Uiso 1 1 calc R . .
H11 H 0.4186 0.3344 0.2968 0.054 Uiso 1 1 calc R . .
H12 H 0.3422 0.3470 0.3716 0.054 Uiso 1 1 calc R . .
C9 C 0.3798(4) 0.7505(2) 0.2987(3) 0.0251(9) Uani 1 1 d . . .
C10 C 0.4389(4) 0.8184(2) 0.2795(4) 0.0378(12) Uani 1 1 d . . .
H13 H 0.5223 0.8128 0.2928 0.057 Uiso 1 1 calc R . .
H14 H 0.4127 0.8565 0.3136 0.057 Uiso 1 1 calc R . .
H15 H 0.4201 0.8298 0.2197 0.057 Uiso 1 1 calc R . .
C11 C 0.2866(4) 0.6220(2) 0.4701(3) 0.0238(9) Uani 1 1 d . . .
C12 C 0.2743(4) 0.6151(3) 0.5626(3) 0.0394(12) Uani 1 1 d . . .
H16 H 0.2032 0.6381 0.5741 0.059 Uiso 1 1 calc R . .
H17 H 0.3400 0.6375 0.5960 0.059 Uiso 1 1 calc R . .
H18 H 0.2718 0.5652 0.5776 0.059 Uiso 1 1 calc R . .
C13 C 0.0476(4) 0.7326(2) 0.3215(3) 0.0248(9) Uani 1 1 d . . .
C14 C -0.1044(4) 0.8224(3) 0.3637(4) 0.0463(14) Uani 1 1 d D . .
C15 C -0.0564(7) 0.8951(4) 0.3607(8) 0.053(3) Uani 0.721(19) 1 d P A 1
H19 H 0.0263 0.8925 0.3569 0.079 Uiso 0.721(19) 1 calc PR A 1
H20 H -0.0691 0.9207 0.4118 0.079 Uiso 0.721(19) 1 calc PR A 1
H21 H -0.0948 0.9199 0.3114 0.079 Uiso 0.721(19) 1 calc PR A 1
C16 C -0.2207(11) 0.8154(7) 0.3131(10) 0.062(4) Uani 0.721(19) 1 d P A 1
H22 H -0.2632 0.7770 0.3361 0.093 Uiso 0.721(19) 1 calc PR A 1
H23 H -0.2115 0.8051 0.2545 0.093 Uiso 0.721(19) 1 calc PR A 1
H24 H -0.2633 0.8595 0.3160 0.093 Uiso 0.721(19) 1 calc PR A 1
C17 C -0.1049(7) 0.8036(6) 0.4602(5) 0.048(3) Uani 0.721(19) 1 d P A 1
H25 H -0.0399 0.8268 0.4936 0.071 Uiso 0.721(19) 1 calc PR A 1
H26 H -0.0982 0.7526 0.4678 0.071 Uiso 0.721(19) 1 calc PR A 1
H27 H -0.1769 0.8199 0.4788 0.071 Uiso 0.721(19) 1 calc PR A 1
C151 C -0.084(3) 0.8890(14) 0.302(2) 0.075(9) Uiso 0.279(19) 1 d PD A 2
H191 H -0.0060 0.9076 0.3169 0.113 Uiso 0.279(19) 1 calc PR A 2
H201 H -0.1401 0.9260 0.3090 0.113 Uiso 0.279(19) 1 calc PR A 2
H211 H -0.0932 0.8732 0.2434 0.113 Uiso 0.279(19) 1 calc PR A 2
C161 C -0.2276(17) 0.8026(14) 0.3231(15) 0.018(5) Uiso 0.279(19) 1 d PD A 2
H221 H -0.2531 0.8361 0.2782 0.027 Uiso 0.279(19) 1 calc PR A 2
H231 H -0.2803 0.8042 0.3659 0.027 Uiso 0.279(19) 1 calc PR A 2
H241 H -0.2270 0.7551 0.2995 0.027 Uiso 0.279(19) 1 calc PR A 2
C171 C -0.114(4) 0.840(3) 0.4520(14) 0.106(15) Uiso 0.279(19) 1 d PD A 2
H251 H -0.0376 0.8398 0.4845 0.159 Uiso 0.279(19) 1 calc PR A 2
H261 H -0.1629 0.8053 0.4755 0.159 Uiso 0.279(19) 1 calc PR A 2
H271 H -0.1483 0.8869 0.4549 0.159 Uiso 0.279(19) 1 calc PR A 2
C18 C 0.1430(4) 0.4678(3) 0.0120(3) 0.0309(10) Uani 1 1 d . . .
H28 H 0.1087 0.5131 0.0066 0.037 Uiso 1 1 calc R . .
C19 C 0.1275(4) 0.4233(3) -0.0564(3) 0.0358(11) Uani 1 1 d . . .
H29 H 0.0832 0.4381 -0.1070 0.043 Uiso 1 1 calc R . .
C20 C 0.1769(4) 0.3565(3) -0.0511(3) 0.0311(10) Uani 1 1 d . . .
C21 C 0.2349(4) 0.3377(3) 0.0266(3) 0.0326(11) Uani 1 1 d . . .
H30 H 0.2667 0.2919 0.0350 0.039 Uiso 1 1 calc R . .
C22 C 0.2458(4) 0.3860(2) 0.0915(3) 0.0294(10) Uani 1 1 d . . .
H31 H 0.2863 0.3720 0.1439 0.035 Uiso 1 1 calc R . .
C23 C 0.1700(5) 0.3090(3) -0.1272(3) 0.0447(13) Uani 1 1 d . . .
H32 H 0.2076 0.2641 -0.1113 0.067 Uiso 1 1 calc R . .
H33 H 0.2086 0.3316 -0.1709 0.067 Uiso 1 1 calc R . .
H34 H 0.0892 0.3006 -0.1486 0.067 Uiso 1 1 calc R . .
C24 C 0.6837(4) 0.6294(3) 0.3585(3) 0.0334(11) Uani 1 1 d . . .
H35 H 0.6641 0.6537 0.3069 0.040 Uiso 1 1 calc R . .
C25 C 0.7977(4) 0.6291(3) 0.3949(3) 0.0358(11) Uani 1 1 d . . .
H36 H 0.8548 0.6514 0.3671 0.043 Uiso 1 1 calc R . .
C26 C 0.8281(4) 0.5965(3) 0.4713(3) 0.0326(11) Uani 1 1 d . . .
C27 C 0.7428(4) 0.5611(3) 0.5050(3) 0.0319(11) Uani 1 1 d . . .
H37 H 0.7604 0.5355 0.5558 0.038 Uiso 1 1 calc R . .
C28 C 0.6316(4) 0.5628(3) 0.4654(3) 0.0308(10) Uani 1 1 d . . .
H38 H 0.5742 0.5383 0.4908 0.037 Uiso 1 1 calc R . .
C29 C 0.9506(4) 0.5982(3) 0.5147(3) 0.0455(14) Uani 1 1 d . . .
H39 H 0.9986 0.6256 0.4808 0.068 Uiso 1 1 calc R . .
H40 H 0.9804 0.5501 0.5212 0.068 Uiso 1 1 calc R . .
H41 H 0.9520 0.6200 0.5702 0.068 Uiso 1 1 calc R . .

loop_
_atom_site_aniso_label
_atom_site_aniso_U_11
_atom_site_aniso_U_22
_atom_site_aniso_U_33
_atom_site_aniso_U_23
_atom_site_aniso_U_13
_atom_site_aniso_U_12
Ru1 0.01716(17) 0.02059(18) 0.02134(17) 0.00107(13) 0.00140(13) -0.00036(13)
Ru2 0.01962(17) 0.02040(18) 0.02081(17) 0.00174(13) 0.00077(13) 0.00052(13)
Ru3 0.01669(16) 0.01879(17) 0.02279(17) 0.00356(13) 0.00066(13) -0.00110(13)
O1 0.0245(15) 0.0292(17) 0.0234(15) 0.0002(13) 0.0002(13) 0.0050(13)
O2 0.0363(18) 0.0279(17) 0.0210(15) 0.0036(13) 0.0038(13) 0.0036(14)
O3 0.0208(15) 0.0273(17) 0.0313(17) 0.0006(14) 0.0057(13) -0.0042(13)
O4 0.0218(15) 0.0328(18) 0.0297(17) -0.0035(14) 0.0053(13) -0.0038(13)
O5 0.0280(17) 0.0306(17) 0.0328(17) -0.0052(14) 0.0095(14) 0.0000(14)
O6 0.0243(16) 0.0404(19) 0.0266(16) 0.0039(14) 0.0038(13) -0.0060(14)
O7 0.0295(16) 0.0214(16) 0.0283(16) 0.0042(13) -0.0043(13) -0.0047(13)
O8 0.0255(16) 0.0210(16) 0.0326(17) 0.0003(13) -0.0038(13) 0.0010(12)
O9 0.0277(17) 0.0216(16) 0.0406(18) 0.0062(14) -0.0048(14) -0.0042(13)
O10 0.0203(15) 0.0255(16) 0.0318(17) 0.0037(13) 0.0016(13) 0.0008(12)
O11 0.0226(15) 0.0302(17) 0.0210(15) 0.0036(13) -0.0003(12) 0.0009(13)
O12 0.0265(16) 0.0318(17) 0.0209(15) 0.0000(13) 0.0020(12) 0.0029(13)
O13 0.0184(14) 0.0199(14) 0.0200(14) 0.0025(12) 0.0024(11) -0.0008(11)
N1 0.029(2) 0.033(2) 0.035(2) -0.0027(18) 0.0098(17) -0.0024(18)
N2 0.0228(18) 0.027(2) 0.0252(19) 0.0007(15) 0.0025(15) -0.0003(15)
N3 0.0234(18) 0.0185(18) 0.0284(19) 0.0039(15) -0.0002(15) -0.0021(15)
C1 0.025(2) 0.022(2) 0.025(2) 0.0025(18) 0.0016(18) -0.0009(18)
C2 0.046(3) 0.033(3) 0.028(2) 0.007(2) 0.002(2) 0.006(2)
C3 0.022(2) 0.025(2) 0.027(2) 0.0068(18) -0.0020(18) -0.0015(18)
C4 0.031(3) 0.032(3) 0.044(3) 0.003(2) 0.007(2) -0.005(2)
C5 0.027(2) 0.028(2) 0.025(2) 0.0065(19) 0.0043(19) 0.0052(19)
C6 0.039(3) 0.048(3) 0.035(3) -0.001(2) 0.014(2) -0.004(2)
C7 0.026(2) 0.021(2) 0.024(2) 0.0015(17) 0.0004(18) 0.0004(18)
C8 0.040(3) 0.024(2) 0.039(3) 0.006(2) -0.010(2) -0.005(2)
C9 0.026(2) 0.020(2) 0.029(2) 0.0006(18) 0.0015(18) 0.0014(18)
C10 0.029(3) 0.026(2) 0.058(3) 0.011(2) 0.002(2) -0.001(2)
C11 0.024(2) 0.024(2) 0.022(2) -0.0013(17) 0.0002(18) -0.0038(18)
C12 0.038(3) 0.051(3) 0.029(3) 0.004(2) 0.004(2) 0.007(2)
C13 0.023(2) 0.025(2) 0.026(2) 0.0008(18) 0.0031(18) -0.0029(18)
C14 0.032(3) 0.036(3) 0.075(4) -0.015(3) 0.025(3) -0.001(2)
C15 0.048(5) 0.028(4) 0.088(9) -0.019(4) 0.030(5) -0.004(3)
C16 0.056(6) 0.034(6) 0.096(10) 0.032(6) 0.012(5) 0.006(4)
C17 0.042(5) 0.048(6) 0.054(5) -0.032(4) 0.008(4) 0.004(4)
C18 0.027(2) 0.032(3) 0.032(2) -0.003(2) -0.002(2) 0.005(2)
C19 0.033(3) 0.040(3) 0.032(3) 0.001(2) -0.005(2) 0.005(2)
C20 0.021(2) 0.038(3) 0.033(3) -0.008(2) 0.0039(19) -0.001(2)
C21 0.035(3) 0.029(3) 0.033(3) -0.004(2) 0.003(2) 0.003(2)
C22 0.034(3) 0.028(2) 0.026(2) 0.0010(19) 0.0010(19) 0.003(2)
C23 0.040(3) 0.052(3) 0.041(3) -0.014(3) -0.003(2) 0.000(3)
C24 0.024(2) 0.040(3) 0.035(3) 0.010(2) 0.000(2) -0.004(2)
C25 0.025(2) 0.043(3) 0.040(3) 0.007(2) 0.005(2) -0.011(2)
C26 0.021(2) 0.033(3) 0.042(3) 0.005(2) -0.005(2) 0.0010(19)
C27 0.025(2) 0.040(3) 0.030(2) 0.014(2) -0.0026(19) 0.001(2)
C28 0.022(2) 0.038(3) 0.032(2) 0.010(2) 0.0023(19) -0.005(2)
C29 0.025(2) 0.063(4) 0.047(3) 0.009(3) -0.002(2) -0.003(3)

loop_
_atom_type_symbol
_atom_type_description
_atom_type_scat_dispersion_real
_atom_type_scat_dispersion_imag
_atom_type_scat_source
Ru Ru -1.2594 0.8363 'International Tables Vol C Tables 4.2.6.8 and 6.1.1.4'
O O 0.0106 0.0060 'International Tables Vol C Tables 4.2.6.8 and 6.1.1.4'
N N 0.0061 0.0033 'International Tables Vol C Tables 4.2.6.8 and 6.1.1.4'
C C 0.0033 0.0016 'International Tables Vol C Tables 4.2.6.8 and 6.1.1.4'
H H 0.0000 0.0000 'International Tables Vol C Tables 4.2.6.8 and 6.1.1.4'

loop_
_geom_angle_atom_site_label_1
_geom_angle_atom_site_label_2
_geom_angle_atom_site_label_3
_geom_angle
_geom_angle_site_symmetry_1
_geom_angle_site_symmetry_3
_geom_angle_publ_flag
C13 Ru1 O13 179.26(15) . . ?
C13 Ru1 O10 90.16(15) . . ?
O13 Ru1 O10 90.53(11) . . ?
C13 Ru1 O1 87.51(15) . . ?
O13 Ru1 O1 92.32(11) . . ?
O10 Ru1 O1 83.56(12) . . ?
C13 Ru1 O3 88.67(15) . . ?
O13 Ru1 O3 90.63(11) . . ?
O10 Ru1 O3 178.35(11) . . ?
O1 Ru1 O3 95.23(12) . . ?
C13 Ru1 O12 87.40(15) . . ?
O13 Ru1 O12 92.78(11) . . ?
O10 Ru1 O12 95.54(11) . . ?
O1 Ru1 O12 174.83(12) . . ?
O3 Ru1 O12 85.56(12) . . ?
C13 Ru1 Ru2 150.57(13) . . ?
O13 Ru1 Ru2 28.83(8) . . ?
O10 Ru1 Ru2 106.20(8) . . ?
O1 Ru1 Ru2 70.71(8) . . ?
O3 Ru1 Ru2 74.37(8) . . ?
O12 Ru1 Ru2 114.38(8) . . ?
C13 Ru1 Ru3 151.72(13) . . ?
O13 Ru1 Ru3 28.88(8) . . ?
O10 Ru1 Ru3 74.39(8) . . ?
O1 Ru1 Ru3 113.40(8) . . ?
O3 Ru1 Ru3 107.14(8) . . ?
O12 Ru1 Ru3 71.11(8) . . ?
Ru2 Ru1 Ru3 57.712(10) . . ?
O13 Ru2 O7 92.36(11) . . ?
O13 Ru2 O2 92.86(12) . . ?
O7 Ru2 O2 174.71(12) . . ?
O13 Ru2 O4 95.65(12) . . ?
O7 Ru2 O4 86.74(12) . . ?
O2 Ru2 O4 93.60(12) . . ?
O13 Ru2 O5 97.31(12) . . ?
O7 Ru2 O5 93.03(12) . . ?
O2 Ru2 O5 85.46(12) . . ?
O4 Ru2 O5 167.04(12) . . ?
O13 Ru2 N2 178.84(13) . . ?
O7 Ru2 N2 86.78(13) . . ?
O2 Ru2 N2 88.00(13) . . ?
O4 Ru2 N2 85.08(13) . . ?
O5 Ru2 N2 81.97(13) . . ?
O13 Ru2 Ru3 30.15(8) . . ?
O7 Ru2 Ru3 75.86(8) . . ?
O2 Ru2 Ru3 108.46(9) . . ?
O4 Ru2 Ru3 118.98(9) . . ?
O5 Ru2 Ru3 73.36(9) . . ?
N2 Ru2 Ru3 148.73(9) . . ?
O13 Ru2 Ru1 31.04(8) . . ?
O7 Ru2 Ru1 109.20(9) . . ?
O2 Ru2 Ru1 75.86(8) . . ?
O4 Ru2 Ru1 71.27(9) . . ?
O5 Ru2 Ru1 120.76(9) . . ?
N2 Ru2 Ru1 150.09(9) . . ?
Ru3 Ru2 Ru1 61.185(11) . . ?
O13 Ru3 O6 92.74(12) . . ?
O13 Ru3 O11 94.57(11) . . ?
O6 Ru3 O11 172.53(12) . . ?
O13 Ru3 O9 95.51(11) . . ?
O6 Ru3 O9 85.12(13) . . ?
O11 Ru3 O9 92.65(12) . . ?
O13 Ru3 O8 96.27(11) . . ?
O6 Ru3 O8 93.21(13) . . ?
O11 Ru3 O8 87.51(12) . . ?
O9 Ru3 O8 168.17(12) . . ?
O13 Ru3 N3 177.65(13) . . ?
O6 Ru3 N3 84.91(13) . . ?
O11 Ru3 N3 87.78(12) . . ?
O9 Ru3 N3 84.19(12) . . ?
O8 Ru3 N3 84.00(12) . . ?
O13 Ru3 Ru2 30.08(8) . . ?
O6 Ru3 Ru2 75.31(9) . . ?
O11 Ru3 Ru2 111.97(8) . . ?
O9 Ru3 Ru2 117.46(8) . . ?
O8 Ru3 Ru2 73.19(8) . . ?
N3 Ru3 Ru2 148.57(10) . . ?
O13 Ru3 Ru1 31.02(8) . . ?
O6 Ru3 Ru1 109.78(9) . . ?
O11 Ru3 Ru1 76.14(8) . . ?
O9 Ru3 Ru1 71.88(8) . . ?
O8 Ru3 Ru1 119.52(8) . . ?
N3 Ru3 Ru1 150.19(10) . . ?
Ru2 Ru3 Ru1 61.104(11) . . ?
C1 O1 Ru1 132.9(3) . . ?
C1 O2 Ru2 127.2(3) . . ?
C3 O3 Ru1 127.1(3) . . ?
C3 O4 Ru2 131.8(3) . . ?
C5 O5 Ru2 129.5(3) . . ?
C5 O6 Ru3 127.7(3) . . ?
C7 O7 Ru2 127.1(3) . . ?
C7 O8 Ru3 130.3(3) . . ?
C9 O9 Ru3 130.0(3) . . ?
C9 O10 Ru1 128.6(3) . . ?
C11 O11 Ru3 128.5(3) . . ?
C11 O12 Ru1 133.1(3) . . ?
Ru2 O13 Ru3 119.77(14) . . ?
Ru2 O13 Ru1 120.13(13) . . ?
Ru3 O13 Ru1 120.10(14) . . ?
C13 N1 C14 172.0(5) . . ?
C18 N2 C22 116.5(4) . . ?
C18 N2 Ru2 121.4(3) . . ?
C22 N2 Ru2 121.9(3) . . ?
C28 N3 C24 116.8(4) . . ?
C28 N3 Ru3 123.5(3) . . ?
C24 N3 Ru3 119.6(3) . . ?
O1 C1 O2 127.4(4) . . ?
O1 C1 C2 117.0(4) . . ?
O2 C1 C2 115.6(4) . . ?
C1 C2 H1 109.5 . . ?
C1 C2 H2 109.5 . . ?
H1 C2 H2 109.5 . . ?
C1 C2 H3 109.5 . . ?
H1 C2 H3 109.5 . . ?
H2 C2 H3 109.5 . . ?
O3 C3 O4 127.6(4) . . ?
O3 C3 C4 117.4(4) . . ?
O4 C3 C4 115.0(4) . . ?
C3 C4 H4 109.5 . . ?
C3 C4 H5 109.5 . . ?
H4 C4 H5 109.5 . . ?
C3 C4 H6 109.5 . . ?
H4 C4 H6 109.5 . . ?
H5 C4 H6 109.5 . . ?
O5 C5 O6 126.6(4) . . ?
O5 C5 C6 118.3(4) . . ?
O6 C5 C6 115.1(4) . . ?
C5 C6 H7 109.5 . . ?
C5 C6 H8 109.5 . . ?
H7 C6 H8 109.5 . . ?
C5 C6 H9 109.5 . . ?
H7 C6 H9 109.5 . . ?
H8 C6 H9 109.5 . . ?
O7 C7 O8 126.3(4) . . ?
O7 C7 C8 116.0(4) . . ?
O8 C7 C8 117.7(4) . . ?
C7 C8 H10 109.5 . . ?
C7 C8 H11 109.5 . . ?
H10 C8 H11 109.5 . . ?
C7 C8 H12 109.5 . . ?
H10 C8 H12 109.5 . . ?
H11 C8 H12 109.5 . . ?
O10 C9 O9 127.7(4) . . ?
O10 C9 C10 116.9(4) . . ?
O9 C9 C10 115.4(4) . . ?
C9 C10 H13 109.5 . . ?
C9 C10 H14 109.5 . . ?
H13 C10 H14 109.5 . . ?
C9 C10 H15 109.5 . . ?
H13 C10 H15 109.5 . . ?
H14 C10 H15 109.5 . . ?
O12 C11 O11 127.6(4) . . ?
O12 C11 C12 116.5(4) . . ?
O11 C11 C12 116.0(4) . . ?
C11 C12 H16 109.5 . . ?
C11 C12 H17 109.5 . . ?
H16 C12 H17 109.5 . . ?
C11 C12 H18 109.5 . . ?
H16 C12 H18 109.5 . . ?
H17 C12 H18 109.5 . . ?
N1 C13 Ru1 178.0(4) . . ?
N1 C14 C171 125.7(19) . . ?
N1 C14 C15 109.6(5) . . ?
C171 C14 C15 83.9(17) . . ?
N1 C14 C16 110.6(7) . . ?
C171 C14 C16 111.4(18) . . ?
C15 C14 C16 112.6(7) . . ?
N1 C14 C161 108.3(11) . . ?
C171 C14 C161 106.2(19) . . ?
C15 C14 C161 122.9(11) . . ?
C16 C14 C161 11.3(12) . . ?
N1 C14 C17 104.0(5) . . ?
C171 C14 C17 26.5(18) . . ?
C15 C14 C17 106.6(6) . . ?
C16 C14 C17 113.1(7) . . ?
C161 C14 C17 103.7(10) . . ?
N1 C14 C151 99.6(12) . . ?
C171 C14 C151 115.9(19) . . ?
C15 C14 C151 35.3(12) . . ?
C16 C14 C151 86.3(12) . . ?
C161 C14 C151 97.6(15) . . ?
C17 C14 C151 141.1(14) . . ?
C14 C15 H19 109.5 . . ?
C14 C15 H20 109.5 . . ?
H19 C15 H20 109.5 . . ?
C14 C15 H21 109.5 . . ?
H19 C15 H21 109.5 . . ?
H20 C15 H21 109.5 . . ?
C14 C16 H22 109.5 . . ?
C14 C16 H23 109.5 . . ?
H22 C16 H23 109.5 . . ?
C14 C16 H24 109.5 . . ?
H22 C16 H24 109.5 . . ?
H23 C16 H24 109.5 . . ?
C14 C17 H25 109.5 . . ?
C14 C17 H26 109.5 . . ?
H25 C17 H26 109.5 . . ?
C14 C17 H27 109.5 . . ?
H25 C17 H27 109.5 . . ?
H26 C17 H27 109.5 . . ?
C14 C151 H191 109.5 . . ?
C14 C151 H201 109.5 . . ?
H191 C151 H201 109.5 . . ?
C14 C151 H211 109.5 . . ?
H191 C151 H211 109.5 . . ?
H201 C151 H211 109.5 . . ?
C14 C161 H221 109.5 . . ?
C14 C161 H231 109.5 . . ?
H221 C161 H231 109.5 . . ?
C14 C161 H241 109.5 . . ?
H221 C161 H241 109.5 . . ?
H231 C161 H241 109.5 . . ?
C14 C171 H251 109.5 . . ?
C14 C171 H261 109.5 . . ?
H251 C171 H261 109.5 . . ?
C14 C171 H271 109.5 . . ?
H251 C171 H271 109.5 . . ?
H261 C171 H271 109.5 . . ?
N2 C18 C19 123.8(4) . . ?
N2 C18 H28 118.1 . . ?
C19 C18 H28 118.1 . . ?
C18 C19 C20 119.9(4) . . ?
C18 C19 H29 120.1 . . ?
C20 C19 H29 120.1 . . ?
C21 C20 C19 116.2(4) . . ?
C21 C20 C23 122.7(5) . . ?
C19 C20 C23 121.0(4) . . ?
C22 C21 C20 119.5(4) . . ?
C22 C21 H30 120.2 . . ?
C20 C21 H30 120.2 . . ?
N2 C22 C21 123.9(4) . . ?
N2 C22 H31 118.0 . . ?
C21 C22 H31 118.0 . . ?
C20 C23 H32 109.5 . . ?
C20 C23 H33 109.5 . . ?
H32 C23 H33 109.5 . . ?
C20 C23 H34 109.5 . . ?
H32 C23 H34 109.5 . . ?
H33 C23 H34 109.5 . . ?
N3 C24 C25 122.2(4) . . ?
N3 C24 H35 118.9 . . ?
C25 C24 H35 118.9 . . ?
C26 C25 C24 120.2(4) . . ?
C26 C25 H36 119.9 . . ?
C24 C25 H36 119.9 . . ?
C27 C26 C25 116.7(4) . . ?
C27 C26 C29 121.8(4) . . ?
C25 C26 C29 121.5(4) . . ?
C26 C27 C28 120.2(4) . . ?
C26 C27 H37 119.9 . . ?
C28 C27 H37 119.9 . . ?
N3 C28 C27 123.7(4) . . ?
N3 C28 H38 118.2 . . ?
C27 C28 H38 118.2 . . ?
C26 C29 H39 109.5 . . ?
C26 C29 H40 109.5 . . ?
H39 C29 H40 109.5 . . ?
C26 C29 H41 109.5 . . ?
H39 C29 H41 109.5 . . ?
H40 C29 H41 109.5 . . ?

loop_
_geom_bond_atom_site_label_1
_geom_bond_atom_site_label_2
_geom_bond_distance
_geom_bond_site_symmetry_2
_geom_bond_publ_flag
Ru1 C13 1.922(4) . ?
Ru1 O13 2.022(3) . ?
Ru1 O10 2.074(3) . ?
Ru1 O1 2.088(3) . ?
Ru1 O3 2.091(3) . ?
Ru1 O12 2.099(3) . ?
Ru1 Ru2 3.3920(5) . ?
Ru1 Ru3 3.3946(6) . ?
Ru2 O13 1.891(3) . ?
Ru2 O7 2.053(3) . ?
Ru2 O2 2.053(3) . ?
Ru2 O4 2.063(3) . ?
Ru2 O5 2.063(3) . ?
Ru2 N2 2.154(4) . ?
Ru2 Ru3 3.2753(5) . ?
Ru3 O13 1.895(3) . ?
Ru3 O6 2.042(3) . ?
Ru3 O11 2.048(3) . ?
Ru3 O9 2.064(3) . ?
Ru3 O8 2.072(3) . ?
Ru3 N3 2.134(3) . ?
O1 C1 1.246(5) . ?
O2 C1 1.277(5) . ?
O3 C3 1.247(5) . ?
O4 C3 1.264(5) . ?
O5 C5 1.253(5) . ?
O6 C5 1.266(5) . ?
O7 C7 1.263(5) . ?
O8 C7 1.264(5) . ?
O9 C9 1.268(5) . ?
O10 C9 1.253(5) . ?
O11 C11 1.264(5) . ?
O12 C11 1.257(5) . ?
N1 C13 1.177(5) . ?
N1 C14 1.447(6) . ?
N2 C18 1.325(6) . ?
N2 C22 1.335(6) . ?
N3 C28 1.325(5) . ?
N3 C24 1.347(5) . ?
C1 C2 1.506(6) . ?
C2 H1 0.9800 . ?
C2 H2 0.9800 . ?
C2 H3 0.9800 . ?
C3 C4 1.519(6) . ?
C4 H4 0.9800 . ?
C4 H5 0.9800 . ?
C4 H6 0.9800 . ?
C5 C6 1.501(6) . ?
C6 H7 0.9800 . ?
C6 H8 0.9800 . ?
C6 H9 0.9800 . ?
C7 C8 1.508(6) . ?
C8 H10 0.9800 . ?
C8 H11 0.9800 . ?
C8 H12 0.9800 . ?
C9 C10 1.515(6) . ?
C10 H13 0.9800 . ?
C10 H14 0.9800 . ?
C10 H15 0.9800 . ?
C11 C12 1.514(6) . ?
C12 H16 0.9800 . ?
C12 H17 0.9800 . ?
C12 H18 0.9800 . ?
C14 C171 1.474(18) . ?
C14 C15 1.497(9) . ?
C14 C16 1.504(13) . ?
C14 C161 1.555(17) . ?
C14 C17 1.589(11) . ?
C14 C151 1.643(17) . ?
C15 H19 0.9800 . ?
C15 H20 0.9800 . ?
C15 H21 0.9800 . ?
C16 H22 0.9800 . ?
C16 H23 0.9800 . ?
C16 H24 0.9800 . ?
C17 H25 0.9800 . ?
C17 H26 0.9800 . ?
C17 H27 0.9800 . ?
C151 H191 0.9800 . ?
C151 H201 0.9800 . ?
C151 H211 0.9800 . ?
C161 H221 0.9800 . ?
C161 H231 0.9800 . ?
C161 H241 0.9800 . ?
C171 H251 0.9800 . ?
C171 H261 0.9800 . ?
C171 H271 0.9800 . ?
C18 C19 1.379(6) . ?
C18 H28 0.9500 . ?
C19 C20 1.396(7) . ?
C19 H29 0.9500 . ?
C20 C21 1.389(6) . ?
C20 C23 1.511(7) . ?
C21 C22 1.382(6) . ?
C21 H30 0.9500 . ?
C22 H31 0.9500 . ?
C23 H32 0.9800 . ?
C23 H33 0.9800 . ?
C23 H34 0.9800 . ?
C24 C25 1.391(6) . ?
C24 H35 0.9500 . ?
C25 C26 1.379(7) . ?
C25 H36 0.9500 . ?
C26 C27 1.371(6) . ?
C26 C29 1.518(6) . ?
C27 C28 1.378(6) . ?
C27 H37 0.9500 . ?
C28 H38 0.9500 . ?
C29 H39 0.9800 . ?
C29 H40 0.9800 . ?
C29 H41 0.9800 . ?

loop_
_geom_torsion_atom_site_label_1
_geom_torsion_atom_site_label_2
_geom_torsion_atom_site_label_3
_geom_torsion_atom_site_label_4
_geom_torsion
_geom_torsion_site_symmetry_1
_geom_torsion_site_symmetry_2
_geom_torsion_site_symmetry_3
_geom_torsion_site_symmetry_4
_geom_torsion_publ_flag
C13 Ru1 Ru2 O13 -179.1(3) . . . . ?
O10 Ru1 Ru2 O13 59.47(17) . . . . ?
O1 Ru1 Ru2 O13 136.44(18) . . . . ?
O3 Ru1 Ru2 O13 -122.13(18) . . . . ?
O12 Ru1 Ru2 O13 -44.54(18) . . . . ?
Ru3 Ru1 Ru2 O13 0.47(15) . . . . ?
C13 Ru1 Ru2 O7 -118.7(3) . . . . ?
O13 Ru1 Ru2 O7 60.39(18) . . . . ?
O10 Ru1 Ru2 O7 119.87(12) . . . . ?
O1 Ru1 Ru2 O7 -163.17(12) . . . . ?
O3 Ru1 Ru2 O7 -61.74(12) . . . . ?
O12 Ru1 Ru2 O7 15.85(12) . . . . ?
Ru3 Ru1 Ru2 O7 60.86(9) . . . . ?
C13 Ru1 Ru2 O2 59.6(3) . . . . ?
O13 Ru1 Ru2 O2 -121.23(18) . . . . ?
O10 Ru1 Ru2 O2 -61.76(12) . . . . ?
O1 Ru1 Ru2 O2 15.21(12) . . . . ?
O3 Ru1 Ru2 O2 116.64(12) . . . . ?
O12 Ru1 Ru2 O2 -165.77(13) . . . . ?
Ru3 Ru1 Ru2 O2 -120.76(9) . . . . ?
C13 Ru1 Ru2 O4 -39.2(3) . . . . ?
O13 Ru1 Ru2 O4 139.92(18) . . . . ?
O10 Ru1 Ru2 O4 -160.60(12) . . . . ?
O1 Ru1 Ru2 O4 -83.63(13) . . . . ?
O3 Ru1 Ru2 O4 17.79(12) . . . . ?
O12 Ru1 Ru2 O4 95.38(13) . . . . ?
Ru3 Ru1 Ru2 O4 140.40(9) . . . . ?
C13 Ru1 Ru2 O5 135.5(3) . . . . ?
O13 Ru1 Ru2 O5 -45.41(19) . . . . ?
O10 Ru1 Ru2 O5 14.06(13) . . . . ?
O1 Ru1 Ru2 O5 91.03(14) . . . . ?
O3 Ru1 Ru2 O5 -167.54(14) . . . . ?
O12 Ru1 Ru2 O5 -89.95(14) . . . . ?
Ru3 Ru1 Ru2 O5 -44.94(10) . . . . ?
C13 Ru1 Ru2 N2 0.3(3) . . . . ?
O13 Ru1 Ru2 N2 179.5(2) . . . . ?
O10 Ru1 Ru2 N2 -121.1(2) . . . . ?
O1 Ru1 Ru2 N2 -44.1(2) . . . . ?
O3 Ru1 Ru2 N2 57.3(2) . . . . ?
O12 Ru1 Ru2 N2 134.9(2) . . . . ?
Ru3 Ru1 Ru2 N2 179.93(19) . . . . ?
C13 Ru1 Ru2 Ru3 -179.6(3) . . . . ?
O13 Ru1 Ru2 Ru3 -0.47(15) . . . . ?
O10 Ru1 Ru2 Ru3 59.00(8) . . . . ?
O1 Ru1 Ru2 Ru3 135.97(9) . . . . ?
O3 Ru1 Ru2 Ru3 -122.60(8) . . . . ?
O12 Ru1 Ru2 Ru3 -45.01(9) . . . . ?
O7 Ru2 Ru3 O13 -121.23(18) . . . . ?
O2 Ru2 Ru3 O13 61.95(18) . . . . ?
O4 Ru2 Ru3 O13 -43.16(19) . . . . ?
O5 Ru2 Ru3 O13 141.17(18) . . . . ?
N2 Ru2 Ru3 O13 -179.5(2) . . . . ?
Ru1 Ru2 Ru3 O13 0.48(16) . . . . ?
O13 Ru2 Ru3 O6 -123.46(18) . . . . ?
O7 Ru2 Ru3 O6 115.31(13) . . . . ?
O2 Ru2 Ru3 O6 -61.51(13) . . . . ?
O4 Ru2 Ru3 O6 -166.62(14) . . . . ?
O5 Ru2 Ru3 O6 17.71(13) . . . . ?
N2 Ru2 Ru3 O6 57.1(2) . . . . ?
Ru1 Ru2 Ru3 O6 -122.98(9) . . . . ?
O13 Ru2 Ru3 O11 58.34(18) . . . . ?
O7 Ru2 Ru3 O11 -62.89(13) . . . . ?
O2 Ru2 Ru3 O11 120.29(12) . . . . ?
O4 Ru2 Ru3 O11 15.18(14) . . . . ?
O5 Ru2 Ru3 O11 -160.49(13) . . . . ?
N2 Ru2 Ru3 O11 -121.1(2) . . . . ?
Ru1 Ru2 Ru3 O11 58.82(9) . . . . ?
O13 Ru2 Ru3 O9 -47.07(19) . . . . ?
O7 Ru2 Ru3 O9 -168.30(14) . . . . ?
O2 Ru2 Ru3 O9 14.88(14) . . . . ?
O4 Ru2 Ru3 O9 -90.23(14) . . . . ?
O5 Ru2 Ru3 O9 94.10(14) . . . . ?
N2 Ru2 Ru3 O9 133.5(2) . . . . ?
Ru1 Ru2 Ru3 O9 -46.59(10) . . . . ?
O13 Ru2 Ru3 O8 138.51(18) . . . . ?
O7 Ru2 Ru3 O8 17.28(13) . . . . ?
O2 Ru2 Ru3 O8 -159.54(12) . . . . ?
O4 Ru2 Ru3 O8 95.35(13) . . . . ?
O5 Ru2 Ru3 O8 -80.32(13) . . . . ?
N2 Ru2 Ru3 O8 -40.9(2) . . . . ?
Ru1 Ru2 Ru3 O8 138.99(9) . . . . ?
O13 Ru2 Ru3 N3 -176.2(2) . . . . ?
O7 Ru2 Ru3 N3 62.5(2) . . . . ?
O2 Ru2 Ru3 N3 -114.3(2) . . . . ?
O4 Ru2 Ru3 N3 140.6(2) . . . . ?
O5 Ru2 Ru3 N3 -35.1(2) . . . . ?
N2 Ru2 Ru3 N3 4.3(3) . . . . ?
Ru1 Ru2 Ru3 N3 -175.75(18) . . . . ?
O13 Ru2 Ru3 Ru1 -0.48(16) . . . . ?
O7 Ru2 Ru3 Ru1 -121.71(9) . . . . ?
O2 Ru2 Ru3 Ru1 61.46(9) . . . . ?
O4 Ru2 Ru3 Ru1 -43.64(10) . . . . ?
O5 Ru2 Ru3 Ru1 140.69(9) . . . . ?
N2 Ru2 Ru3 Ru1 -179.94(19) . . . . ?
C13 Ru1 Ru3 O13 179.1(3) . . . . ?
O10 Ru1 Ru3 O13 -121.75(18) . . . . ?
O1 Ru1 Ru3 O13 -46.10(18) . . . . ?
O3 Ru1 Ru3 O13 57.63(18) . . . . ?
O12 Ru1 Ru3 O13 136.62(18) . . . . ?
Ru2 Ru1 Ru3 O13 -0.47(15) . . . . ?
C13 Ru1 Ru3 O6 -120.8(3) . . . . ?
O13 Ru1 Ru3 O6 60.05(18) . . . . ?
O10 Ru1 Ru3 O6 -61.70(13) . . . . ?
O1 Ru1 Ru3 O6 13.95(13) . . . . ?
O3 Ru1 Ru3 O6 117.68(13) . . . . ?
O12 Ru1 Ru3 O6 -163.33(13) . . . . ?
Ru2 Ru1 Ru3 O6 59.58(10) . . . . ?
C13 Ru1 Ru3 O11 54.4(3) . . . . ?
O13 Ru1 Ru3 O11 -124.72(18) . . . . ?
O10 Ru1 Ru3 O11 113.53(12) . . . . ?
O1 Ru1 Ru3 O11 -170.82(13) . . . . ?
O3 Ru1 Ru3 O11 -67.08(12) . . . . ?
O12 Ru1 Ru3 O11 11.90(12) . . . . ?
Ru2 Ru1 Ru3 O11 -125.19(9) . . . . ?
C13 Ru1 Ru3 O9 -43.1(3) . . . . ?
O13 Ru1 Ru3 O9 137.76(18) . . . . ?
O10 Ru1 Ru3 O9 16.01(13) . . . . ?
O1 Ru1 Ru3 O9 91.67(13) . . . . ?
O3 Ru1 Ru3 O9 -164.60(13) . . . . ?
O12 Ru1 Ru3 O9 -85.62(13) . . . . ?
Ru2 Ru1 Ru3 O9 137.29(9) . . . . ?
C13 Ru1 Ru3 O8 133.4(3) . . . . ?
O13 Ru1 Ru3 O8 -45.73(18) . . . . ?
O10 Ru1 Ru3 O8 -167.48(13) . . . . ?
O1 Ru1 Ru3 O8 -91.83(13) . . . . ?
O3 Ru1 Ru3 O8 11.90(13) . . . . ?
O12 Ru1 Ru3 O8 90.89(13) . . . . ?
Ru2 Ru1 Ru3 O8 -46.20(10) . . . . ?
C13 Ru1 Ru3 N3 -4.9(3) . . . . ?
O13 Ru1 Ru3 N3 176.0(2) . . . . ?
O10 Ru1 Ru3 N3 54.3(2) . . . . ?
O1 Ru1 Ru3 N3 129.9(2) . . . . ?
O3 Ru1 Ru3 N3 -126.4(2) . . . . ?
O12 Ru1 Ru3 N3 -47.4(2) . . . . ?
Ru2 Ru1 Ru3 N3 175.54(19) . . . . ?
C13 Ru1 Ru3 Ru2 179.6(3) . . . . ?
O13 Ru1 Ru3 Ru2 0.47(15) . . . . ?
O10 Ru1 Ru3 Ru2 -121.28(9) . . . . ?
O1 Ru1 Ru3 Ru2 -45.63(9) . . . . ?
O3 Ru1 Ru3 Ru2 58.11(9) . . . . ?
O12 Ru1 Ru3 Ru2 137.09(9) . . . . ?
C13 Ru1 O1 C1 176.6(4) . . . . ?
O13 Ru1 O1 C1 -4.1(4) . . . . ?
O10 Ru1 O1 C1 86.2(4) . . . . ?
O3 Ru1 O1 C1 -95.0(4) . . . . ?
O12 Ru1 O1 C1 166.5(12) . . . . ?
Ru2 Ru1 O1 C1 -23.5(4) . . . . ?
Ru3 Ru1 O1 C1 16.3(4) . . . . ?
O13 Ru2 O2 C1 -43.5(3) . . . . ?
O7 Ru2 O2 C1 145.8(12) . . . . ?
O4 Ru2 O2 C1 52.3(3) . . . . ?
O5 Ru2 O2 C1 -140.6(3) . . . . ?
N2 Ru2 O2 C1 137.3(3) . . . . ?
Ru3 Ru2 O2 C1 -69.9(3) . . . . ?
Ru1 Ru2 O2 C1 -17.3(3) . . . . ?
C13 Ru1 O3 C3 134.4(4) . . . . ?
O13 Ru1 O3 C3 -45.4(3) . . . . ?
O10 Ru1 O3 C3 89(4) . . . . ?
O1 Ru1 O3 C3 47.0(3) . . . . ?
O12 Ru1 O3 C3 -138.1(3) . . . . ?
Ru2 Ru1 O3 C3 -21.3(3) . . . . ?
Ru3 Ru1 O3 C3 -69.4(3) . . . . ?
O13 Ru2 O4 C3 -6.8(4) . . . . ?
O7 Ru2 O4 C3 85.3(4) . . . . ?
O2 Ru2 O4 C3 -100.0(4) . . . . ?
O5 Ru2 O4 C3 174.6(5) . . . . ?
N2 Ru2 O4 C3 172.3(4) . . . . ?
Ru3 Ru2 O4 C3 13.4(4) . . . . ?
Ru1 Ru2 O4 C3 -26.2(4) . . . . ?
O13 Ru2 O5 C5 -5.5(4) . . . . ?
O7 Ru2 O5 C5 -98.3(4) . . . . ?
O2 Ru2 O5 C5 86.8(4) . . . . ?
O4 Ru2 O5 C5 173.1(5) . . . . ?
N2 Ru2 O5 C5 175.4(4) . . . . ?
Ru3 Ru2 O5 C5 -24.1(4) . . . . ?
Ru1 Ru2 O5 C5 16.2(4) . . . . ?
O13 Ru3 O6 C5 -47.1(4) . . . . ?
O11 Ru3 O6 C5 144.7(9) . . . . ?
O9 Ru3 O6 C5 -142.4(4) . . . . ?
O8 Ru3 O6 C5 49.3(4) . . . . ?
N3 Ru3 O6 C5 133.0(4) . . . . ?
Ru2 Ru3 O6 C5 -22.4(3) . . . . ?
Ru1 Ru3 O6 C5 -73.7(4) . . . . ?
O13 Ru2 O7 C7 -48.7(4) . . . . ?
O2 Ru2 O7 C7 122.0(13) . . . . ?
O4 Ru2 O7 C7 -144.2(4) . . . . ?
O5 Ru2 O7 C7 48.7(4) . . . . ?
N2 Ru2 O7 C7 130.5(4) . . . . ?
Ru3 Ru2 O7 C7 -23.2(3) . . . . ?
Ru1 Ru2 O7 C7 -75.4(4) . . . . ?
O13 Ru3 O8 C7 -2.7(4) . . . . ?
O6 Ru3 O8 C7 -95.8(4) . . . . ?
O11 Ru3 O8 C7 91.6(4) . . . . ?
O9 Ru3 O8 C7 -177.3(5) . . . . ?
N3 Ru3 O8 C7 179.7(4) . . . . ?
Ru2 Ru3 O8 C7 -22.2(4) . . . . ?
Ru1 Ru3 O8 C7 19.1(4) . . . . ?
O13 Ru3 O9 C9 -7.2(4) . . . . ?
O6 Ru3 O9 C9 85.1(4) . . . . ?
O11 Ru3 O9 C9 -102.1(4) . . . . ?
O8 Ru3 O9 C9 167.4(5) . . . . ?
N3 Ru3 O9 C9 170.4(4) . . . . ?
Ru2 Ru3 O9 C9 14.4(4) . . . . ?
Ru1 Ru3 O9 C9 -27.6(4) . . . . ?
C13 Ru1 O10 C9 141.3(4) . . . . ?
O13 Ru1 O10 C9 -39.0(4) . . . . ?
O1 Ru1 O10 C9 -131.2(4) . . . . ?
O3 Ru1 O10 C9 -174(30) . . . . ?
O12 Ru1 O10 C9 53.9(4) . . . . ?
Ru2 Ru1 O10 C9 -63.5(4) . . . . ?
Ru3 Ru1 O10 C9 -14.7(3) . . . . ?
O13 Ru3 O11 C11 -39.0(4) . . . . ?
O6 Ru3 O11 C11 129.2(9) . . . . ?
O9 Ru3 O11 C11 56.8(4) . . . . ?
O8 Ru3 O11 C11 -135.0(3) . . . . ?
N3 Ru3 O11 C11 140.9(4) . . . . ?
Ru2 Ru3 O11 C11 -64.3(4) . . . . ?
Ru1 Ru3 O11 C11 -13.8(3) . . . . ?
C13 Ru1 O12 C11 -179.6(4) . . . . ?
O13 Ru1 O12 C11 1.1(4) . . . . ?
O10 Ru1 O12 C11 -89.7(4) . . . . ?
O1 Ru1 O12 C11 -169.5(12) . . . . ?
O3 Ru1 O12 C11 91.5(4) . . . . ?
Ru2 Ru1 O12 C11 20.9(4) . . . . ?
Ru3 Ru1 O12 C11 -18.3(4) . . . . ?
O7 Ru2 O13 Ru3 56.09(16) . . . . ?
O2 Ru2 O13 Ru3 -123.06(16) . . . . ?
O4 Ru2 O13 Ru3 143.04(16) . . . . ?
O5 Ru2 O13 Ru3 -37.27(17) . . . . ?
N2 Ru2 O13 Ru3 14(7) . . . . ?
Ru1 Ru2 O13 Ru3 -179.2(3) . . . . ?
O7 Ru2 O13 Ru1 -124.74(16) . . . . ?
O2 Ru2 O13 Ru1 56.12(16) . . . . ?
O4 Ru2 O13 Ru1 -37.78(16) . . . . ?
O5 Ru2 O13 Ru1 141.91(15) . . . . ?
N2 Ru2 O13 Ru1 -167(6) . . . . ?
Ru3 Ru2 O13 Ru1 179.2(3) . . . . ?
O6 Ru3 O13 Ru2 53.89(17) . . . . ?
O11 Ru3 O13 Ru2 -127.64(16) . . . . ?
O9 Ru3 O13 Ru2 139.25(16) . . . . ?
O8 Ru3 O13 Ru2 -39.64(17) . . . . ?
N3 Ru3 O13 Ru2 57(3) . . . . ?
Ru1 Ru3 O13 Ru2 179.2(3) . . . . ?
O6 Ru3 O13 Ru1 -125.29(16) . . . . ?
O11 Ru3 O13 Ru1 53.18(16) . . . . ?
O9 Ru3 O13 Ru1 -39.93(17) . . . . ?
O8 Ru3 O13 Ru1 141.18(15) . . . . ?
N3 Ru3 O13 Ru1 -123(3) . . . . ?
Ru2 Ru3 O13 Ru1 -179.2(3) . . . . ?
C13 Ru1 O13 Ru2 36(12) . . . . ?
O10 Ru1 O13 Ru2 -124.19(16) . . . . ?
O1 Ru1 O13 Ru2 -40.61(16) . . . . ?
O3 Ru1 O13 Ru2 54.65(16) . . . . ?
O12 Ru1 O13 Ru2 140.24(16) . . . . ?
Ru3 Ru1 O13 Ru2 -179.2(3) . . . . ?
C13 Ru1 O13 Ru3 -145(12) . . . . ?
O10 Ru1 O13 Ru3 54.99(16) . . . . ?
O1 Ru1 O13 Ru3 138.56(16) . . . . ?
O3 Ru1 O13 Ru3 -126.18(16) . . . . ?
O12 Ru1 O13 Ru3 -40.59(16) . . . . ?
Ru2 Ru1 O13 Ru3 179.2(3) . . . . ?
O13 Ru2 N2 C18 -152(6) . . . . ?
O7 Ru2 N2 C18 166.0(3) . . . . ?
O2 Ru2 N2 C18 -14.8(3) . . . . ?
O4 Ru2 N2 C18 79.0(3) . . . . ?
O5 Ru2 N2 C18 -100.5(3) . . . . ?
Ru3 Ru2 N2 C18 -138.4(3) . . . . ?
Ru1 Ru2 N2 C18 41.7(4) . . . . ?
O13 Ru2 N2 C22 22(7) . . . . ?
O7 Ru2 N2 C22 -19.9(3) . . . . ?
O2 Ru2 N2 C22 159.3(3) . . . . ?
O4 Ru2 N2 C22 -106.9(3) . . . . ?
O5 Ru2 N2 C22 73.6(3) . . . . ?
Ru3 Ru2 N2 C22 35.7(4) . . . . ?
Ru1 Ru2 N2 C22 -144.2(3) . . . . ?
O13 Ru3 N3 C28 -150(3) . . . . ?
O6 Ru3 N3 C28 -147.7(4) . . . . ?
O11 Ru3 N3 C28 33.8(4) . . . . ?
O9 Ru3 N3 C28 126.7(4) . . . . ?
O8 Ru3 N3 C28 -54.0(4) . . . . ?
Ru2 Ru3 N3 C28 -97.1(4) . . . . ?
Ru1 Ru3 N3 C28 90.4(4) . . . . ?
O13 Ru3 N3 C24 26(3) . . . . ?
O6 Ru3 N3 C24 28.2(3) . . . . ?
O11 Ru3 N3 C24 -150.2(4) . . . . ?
O9 Ru3 N3 C24 -57.4(3) . . . . ?
O8 Ru3 N3 C24 122.0(4) . . . . ?
Ru2 Ru3 N3 C24 78.9(4) . . . . ?
Ru1 Ru3 N3 C24 -93.6(4) . . . . ?
Ru1 O1 C1 O2 20.6(7) . . . . ?
Ru1 O1 C1 C2 -158.6(3) . . . . ?
Ru2 O2 C1 O1 8.6(6) . . . . ?
Ru2 O2 C1 C2 -172.2(3) . . . . ?
Ru1 O3 C3 O4 12.4(6) . . . . ?
Ru1 O3 C3 C4 -165.7(3) . . . . ?
Ru2 O4 C3 O3 21.4(7) . . . . ?
Ru2 O4 C3 C4 -160.5(3) . . . . ?
Ru2 O5 C5 O6 17.7(7) . . . . ?
Ru2 O5 C5 C6 -163.2(3) . . . . ?
Ru3 O6 C5 O5 14.4(7) . . . . ?
Ru3 O6 C5 C6 -164.7(3) . . . . ?
Ru2 O7 C7 O8 17.1(7) . . . . ?
Ru2 O7 C7 C8 -162.8(3) . . . . ?
Ru3 O8 C7 O7 14.1(7) . . . . ?
Ru3 O8 C7 C8 -165.9(3) . . . . ?
Ru1 O10 C9 O9 1.2(7) . . . . ?
Ru1 O10 C9 C10 -178.2(3) . . . . ?
Ru3 O9 C9 O10 29.1(7) . . . . ?
Ru3 O9 C9 C10 -151.4(3) . . . . ?
Ru1 O12 C11 O11 16.0(7) . . . . ?
Ru1 O12 C11 C12 -163.7(3) . . . . ?
Ru3 O11 C11 O12 6.9(7) . . . . ?
Ru3 O11 C11 C12 -173.3(3) . . . . ?
C14 N1 C13 Ru1 151(10) . . . . ?
O13 Ru1 C13 N1 -30(21) . . . . ?
O10 Ru1 C13 N1 130(12) . . . . ?
O1 Ru1 C13 N1 47(12) . . . . ?
O3 Ru1 C13 N1 -48(12) . . . . ?
O12 Ru1 C13 N1 -134(12) . . . . ?
Ru2 Ru1 C13 N1 6(12) . . . . ?
Ru3 Ru1 C13 N1 -174(100) . . . . ?
C13 N1 C14 C171 -18(4) . . . . ?
C13 N1 C14 C15 79(3) . . . . ?
C13 N1 C14 C16 -156(3) . . . . ?
C13 N1 C14 C161 -144(3) . . . . ?
C13 N1 C14 C17 -35(3) . . . . ?
C13 N1 C14 C151 114(4) . . . . ?
C22 N2 C18 C19 -2.8(7) . . . . ?
Ru2 N2 C18 C19 171.6(4) . . . . ?
N2 C18 C19 C20 -0.3(8) . . . . ?
C18 C19 C20 C21 3.4(7) . . . . ?
C18 C19 C20 C23 -174.7(5) . . . . ?
C19 C20 C21 C22 -3.4(7) . . . . ?
C23 C20 C21 C22 174.6(5) . . . . ?
C18 N2 C22 C21 2.8(7) . . . . ?
Ru2 N2 C22 C21 -171.6(4) . . . . ?
C20 C21 C22 N2 0.4(7) . . . . ?
C28 N3 C24 C25 -0.5(7) . . . . ?
Ru3 N3 C24 C25 -176.8(4) . . . . ?
N3 C24 C25 C26 -2.4(8) . . . . ?
C24 C25 C26 C27 4.4(8) . . . . ?
C24 C25 C26 C29 -177.0(5) . . . . ?
C25 C26 C27 C28 -3.8(7) . . . . ?
C29 C26 C27 C28 177.6(5) . . . . ?
C24 N3 C28 C27 1.3(7) . . . . ?
Ru3 N3 C28 C27 177.4(4) . . . . ?
C26 C27 C28 N3 1.0(8) . . . . ?
